data_7241181
loop_
_publ_author_name
'Li, Zhang'
'Zhan, ZhiYing'
'Hu, Ming'

_publ_section_title
;
 A luminescent terbium coordination polymer as a multifunctional
 water-stable sensor for detection of Pb2+ ions, PO43- ions, Cr2O72- ions,
 and some amino acids
;
_journal_name_full CrystEngComm
_journal_paper_doi 10.1039/D0CE01101K
_journal_year 2020
_chemical_formula_sum 'C19 H11 N O8 Tb'
_chemical_formula_weight 540.21
_space_group_IT_number 15
_space_group_name_Hall '-C 2yc'
_space_group_name_H-M_alt 'C 1 2/c 1'
_symmetry_cell_setting monoclinic
_symmetry_space_group_name_H-M 'C 1 2/c 1'
_atom_sites_solution_hydrogens geom
_atom_sites_solution_primary direct
_atom_sites_solution_secondary difmap
_audit_creation_method SHELXL-97
_audit_update_record
;
2020-06-18 deposited with the CCDC.	2020-09-03 downloaded from the CCDC.
;
_cell_angle_alpha 90.00
_cell_angle_beta 120.140(10)
_cell_angle_gamma 90.00
_cell_formula_units_Z 8
_cell_length_a 28.153(5)
_cell_length_b 7.2450(5)
_cell_length_c 21.869(3)
_cell_measurement_reflns_used 4753
_cell_measurement_temperature 293(2)
_cell_measurement_theta_max 71.3070
_cell_measurement_theta_min 4.2150
_cell_volume 3857.5(10)
_computing_structure_refinement 'SHELXL-97 (Sheldrick, 1997)'
_computing_structure_solution 'SHELXS-97 (Sheldrick, 1990)'
_diffrn_ambient_temperature 293(2)
_diffrn_measured_fraction_theta_full 0.999
_diffrn_measured_fraction_theta_max 0.999
_diffrn_measurement_device_type 'Xcalibur, Eos, Gemini'
_diffrn_radiation_monochromator graphite
_diffrn_radiation_source 'fine-focus sealed tube'
_diffrn_radiation_type CuK\a
_diffrn_radiation_wavelength 1.54184
_diffrn_reflns_av_R_equivalents 0.0596
_diffrn_reflns_av_sigmaI/netI 0.0661
_diffrn_reflns_limit_h_max 33
_diffrn_reflns_limit_h_min -18
_diffrn_reflns_limit_k_max 8
_diffrn_reflns_limit_k_min -7
_diffrn_reflns_limit_l_max 25
_diffrn_reflns_limit_l_min -26
_diffrn_reflns_number 10431
_diffrn_reflns_theta_full 67.25
_diffrn_reflns_theta_max 67.25
_diffrn_reflns_theta_min 3.63
_exptl_absorpt_coefficient_mu 18.462
_exptl_absorpt_correction_T_max 0.2359
_exptl_absorpt_correction_T_min 0.2154
_exptl_absorpt_correction_type multi-scan
_exptl_absorpt_process_details sadabs
_exptl_crystal_colour colorless
_exptl_crystal_density_diffrn 1.860
_exptl_crystal_density_method 'not measured'
_exptl_crystal_description block
_exptl_crystal_F_000 2088
_exptl_crystal_size_max 0.12
_exptl_crystal_size_mid 0.12
_exptl_crystal_size_min 0.11
_refine_diff_density_max 2.305
_refine_diff_density_min -2.026
_refine_diff_density_rms 0.267
_refine_ls_extinction_method none
_refine_ls_goodness_of_fit_ref 1.081
_refine_ls_hydrogen_treatment constr
_refine_ls_matrix_type full
_refine_ls_number_parameters 280
_refine_ls_number_reflns 3467
_refine_ls_number_restraints 792
_refine_ls_restrained_S_all 1.037
_refine_ls_R_factor_all 0.0649
_refine_ls_R_factor_gt 0.0530
_refine_ls_shift/su_max 0.000
_refine_ls_shift/su_mean 0.000
_refine_ls_structure_factor_coef Fsqd
_refine_ls_weighting_details 'calc w=1/[\s^2^(Fo^2^)+(0.1095P)^2^+46.7524P] where P=(Fo^2^+2Fc^2^)/3'
_refine_ls_weighting_scheme calc
_refine_ls_wR_factor_gt 0.1464
_refine_ls_wR_factor_ref 0.1707
_reflns_number_gt 3059
_reflns_number_total 3467
_reflns_threshold_expression >2sigma(I)
_cod_data_source_file d0ce01101k2.cif
_cod_data_source_block exp_7864
_cod_original_cell_volume 3857.5(9)
_cod_original_sg_symbol_H-M C2/c
_cod_database_code 7241181

loop_
_symmetry_equiv_pos_as_xyz
'x, y, z'
'-x, y, -z+1/2'
'x+1/2, y+1/2, z'
'-x+1/2, y+1/2, -z+1/2'
'-x, -y, -z'
'x, -y, z-1/2'
'-x+1/2, -y+1/2, -z'
'x+1/2, -y+1/2, z-1/2'

loop_
_atom_site_label
_atom_site_type_symbol
_atom_site_fract_x
_atom_site_fract_y
_atom_site_fract_z
_atom_site_U_iso_or_equiv
_atom_site_adp_type
_atom_site_occupancy
_atom_site_symmetry_multiplicity
_atom_site_calc_flag
_atom_site_refinement_flags
_atom_site_disorder_assembly
_atom_site_disorder_group
Tb1 Tb 0.273053(15) 0.79449(5) 0.788679(19) 0.0147(2) Uani 1 1 d U . .
O1 O 0.1479(2) 0.5003(8) 0.6303(3) 0.0280(11) Uani 1 1 d U . .
O2 O 0.1978(2) 0.5888(7) 0.7417(3) 0.0225(10) Uani 1 1 d U . .
O3 O 0.1942(2) 0.9662(7) 0.7119(3) 0.0239(9) Uani 1 1 d U . .
O4 O 0.1403(2) 1.1929(8) 0.7020(4) 0.0345(12) Uani 1 1 d U . .
O5 O -0.0286(3) 0.5412(12) 0.6295(5) 0.0665(17) Uani 1 1 d U . .
O6 O 0.2477(2) 0.9678(8) 0.8600(3) 0.0296(10) Uani 1 1 d U . .
O8 O 0.2939(3) 0.6219(8) 0.8907(3) 0.0367(14) Uani 1 1 d U . .
H8A H 0.3078 0.5189 0.8894 0.055 Uiso 1 1 d R . .
H8C H 0.2646 0.6031 0.8919 0.055 Uiso 1 1 d R . .
C1 C 0.1528(3) 0.5948(11) 0.6805(4) 0.0231(12) Uani 1 1 d U . .
C2 C 0.1053(3) 0.7027(11) 0.6730(5) 0.0294(13) Uani 1 1 d U . .
C3 C 0.1041(3) 0.8912(12) 0.6862(5) 0.0317(14) Uani 1 1 d U . .
C4 C 0.0564(4) 0.9594(14) 0.6819(5) 0.0422(16) Uani 1 1 d U . .
H4 H 0.0551 1.0834 0.6920 0.051 Uiso 1 1 calc R . .
C5 C 0.0112(4) 0.8514(16) 0.6635(6) 0.0493(17) Uani 1 1 d U . .
H5 H -0.0203 0.9004 0.6609 0.059 Uiso 1 1 calc R . .
C6 C 0.0138(4) 0.6674(16) 0.6488(6) 0.0487(18) Uani 1 1 d U . .
C7 C 0.0601(3) 0.5927(13) 0.6536(5) 0.0392(15) Uani 1 1 d U . .
H7 H 0.0610 0.4683 0.6438 0.047 Uiso 1 1 calc R . .
C8 C -0.0793(4) 0.6101(18) 0.6120(7) 0.059(2) Uani 1 1 d U . .
C9 C -0.0973(5) 0.5808(19) 0.6586(7) 0.064(2) Uani 1 1 d U . .
H9 H -0.0759 0.5216 0.7017 0.077 Uiso 1 1 calc R . .
C10 C -0.1503(4) 0.6455(19) 0.6375(6) 0.0529(19) Uani 1 1 d U . .
H10 H -0.1644 0.6391 0.6678 0.063 Uiso 1 1 calc R . .
C11 C -0.1802(4) 0.7174(16) 0.5719(7) 0.050(2) Uani 1 1 d U . .
H11 H -0.2167 0.7441 0.5570 0.060 Uiso 1 1 calc R . .
N1 N -0.1634(4) 0.7538(15) 0.5267(5) 0.0487(17) Uani 1 1 d U . .
C13 C -0.1131(5) 0.6878(17) 0.5467(7) 0.058(2) Uani 1 1 d U . .
H13 H -0.1004 0.6951 0.5148 0.070 Uiso 1 1 calc R . .
C14 C 0.1487(3) 1.0230(11) 0.7007(4) 0.0270(13) Uani 1 1 d U . .
C15 C 0.2481(3) 1.1353(11) 0.8721(4) 0.0250(13) Uani 1 1 d U . .
C16 C 0.2489(4) 1.1947(11) 0.9382(4) 0.0258(13) Uani 1 1 d U . .
C17 C 0.2991(4) 1.2446(14) 0.9996(5) 0.0320(14) Uani 1 1 d U . .
C18 C 0.2988(4) 1.3007(12) 1.0619(5) 0.0333(16) Uani 1 1 d U . .
C19 C 0.3506(8) 1.345(3) 1.1243(10) 0.038(3) Uani 0.50 1 d PU . .
H19 H 0.3509 1.3723 1.1660 0.046 Uiso 0.50 1 calc PR . .
C20 C 0.4016(9) 1.347(3) 1.1241(11) 0.047(3) Uani 0.50 1 d PU . .
H20 H 0.4347 1.3792 1.1639 0.056 Uiso 0.50 1 calc PR . .
C21 C 0.3985(9) 1.300(3) 1.0624(11) 0.043(3) Uani 0.50 1 d PU . .
H21 H 0.4306 1.3043 1.0600 0.052 Uiso 0.50 1 calc PR . .
C22 C 0.3505(8) 1.247(3) 1.0026(10) 0.039(2) Uani 0.50 1 d PU . .
H22 H 0.3521 1.2103 0.9629 0.047 Uiso 0.50 1 calc PR . .
O7 O 0.2486(2) 1.2627(8) 0.8321(3) 0.0230(9) Uani 1 1 d U . .

loop_
_atom_site_aniso_label
_atom_site_aniso_U_11
_atom_site_aniso_U_22
_atom_site_aniso_U_33
_atom_site_aniso_U_23
_atom_site_aniso_U_13
_atom_site_aniso_U_12
Tb1 0.0188(3) 0.0135(3) 0.0152(3) -0.00045(14) 0.0110(2) -0.00008(14)
O1 0.028(2) 0.030(2) 0.031(2) -0.002(2) 0.0184(19) -0.001(2)
O2 0.0236(19) 0.018(2) 0.028(2) 0.0018(17) 0.0146(17) 0.0012(17)
O3 0.0244(19) 0.0203(19) 0.033(2) 0.0028(18) 0.0185(16) 0.0001(17)
O4 0.029(2) 0.022(2) 0.052(3) 0.004(2) 0.020(2) 0.0017(19)
O5 0.038(2) 0.059(3) 0.085(3) 0.004(3) 0.018(2) -0.003(2)
O6 0.042(2) 0.022(2) 0.028(2) 0.0022(18) 0.0206(18) 0.0007(19)
O8 0.063(4) 0.026(3) 0.031(3) 0.005(2) 0.031(3) 0.007(3)
C1 0.021(2) 0.021(2) 0.035(2) 0.002(2) 0.020(2) 0.002(2)
C2 0.022(2) 0.028(3) 0.045(3) 0.003(2) 0.022(2) 0.000(2)
C3 0.025(2) 0.026(3) 0.046(3) 0.002(2) 0.019(2) 0.000(2)
C4 0.029(2) 0.034(3) 0.060(3) 0.003(3) 0.019(2) 0.000(2)
C5 0.029(3) 0.045(3) 0.068(3) 0.002(3) 0.020(2) 0.001(3)
C6 0.029(3) 0.044(3) 0.066(3) 0.006(3) 0.018(3) -0.003(3)
C7 0.026(2) 0.032(3) 0.055(3) 0.003(2) 0.016(2) -0.001(2)
C8 0.036(3) 0.059(3) 0.072(3) 0.005(3) 0.020(3) -0.002(3)
C9 0.043(3) 0.066(4) 0.067(3) 0.005(3) 0.016(3) -0.002(3)
C10 0.038(3) 0.069(4) 0.057(4) 0.007(3) 0.028(3) -0.001(3)
C11 0.033(3) 0.063(4) 0.055(4) 0.002(3) 0.023(3) 0.002(3)
N1 0.038(3) 0.063(3) 0.052(3) 0.002(3) 0.027(3) 0.003(3)
C13 0.041(3) 0.063(4) 0.067(3) 0.006(3) 0.025(3) 0.000(3)
C14 0.026(2) 0.022(2) 0.037(2) 0.002(2) 0.0185(19) 0.001(2)
C15 0.032(2) 0.021(3) 0.028(2) 0.000(2) 0.020(2) 0.000(2)
C16 0.039(3) 0.025(3) 0.026(3) 0.003(2) 0.026(2) 0.001(2)
C17 0.042(3) 0.033(3) 0.030(3) -0.004(3) 0.024(2) 0.000(3)
C18 0.042(3) 0.038(3) 0.031(3) -0.003(3) 0.026(3) -0.001(3)
C19 0.045(4) 0.039(4) 0.034(4) -0.005(4) 0.022(4) -0.004(4)
C20 0.050(5) 0.045(5) 0.039(4) -0.006(4) 0.017(4) -0.004(4)
C21 0.046(4) 0.042(4) 0.038(4) -0.004(4) 0.018(4) -0.003(4)
C22 0.046(3) 0.035(3) 0.034(3) -0.003(3) 0.018(3) -0.002(3)
O7 0.036(2) 0.024(2) 0.026(2) 0.0000(18) 0.0291(18) 0.0004(19)

loop_
_atom_type_symbol
_atom_type_description
_atom_type_scat_dispersion_real
_atom_type_scat_dispersion_imag
_atom_type_scat_source
C C 0.0181 0.0091 'International Tables Vol C Tables 4.2.6.8 and 6.1.1.4'
H H 0.0000 0.0000 'International Tables Vol C Tables 4.2.6.8 and 6.1.1.4'
O O 0.0492 0.0322 'International Tables Vol C Tables 4.2.6.8 and 6.1.1.4'
N N 0.0311 0.0180 'International Tables Vol C Tables 4.2.6.8 and 6.1.1.4'
Tb Tb -9.1472 9.1891 'International Tables Vol C Tables 4.2.6.8 and 6.1.1.4'

loop_
_geom_angle_atom_site_label_1
_geom_angle_atom_site_label_2
_geom_angle_atom_site_label_3
_geom_angle
_geom_angle_site_symmetry_1
_geom_angle_site_symmetry_3
_geom_angle_publ_flag
O3 Tb1 O8 130.7(2) . . ?
O3 Tb1 O2 72.84(18) . . ?
O8 Tb1 O2 79.6(2) . . ?
O3 Tb1 O6 72.71(19) . . ?
O8 Tb1 O6 70.9(2) . . ?
O2 Tb1 O6 96.84(19) . . ?
O3 Tb1 O7 68.84(19) . 4_546 ?
O8 Tb1 O7 142.45(19) . 4_546 ?
O2 Tb1 O7 77.55(18) . 4_546 ?
O6 Tb1 O7 141.09(19) . 4_546 ?
O3 Tb1 O4 139.3(2) . 4_546 ?
O8 Tb1 O4 89.9(2) . 4_546 ?
O2 Tb1 O4 118.92(18) . 4_546 ?
O6 Tb1 O4 135.9(2) . 4_546 ?
O7 Tb1 O4 75.9(2) 4_546 4_546 ?
O3 Tb1 O2 71.13(17) . 4_556 ?
O8 Tb1 O2 138.3(2) . 4_556 ?
O2 Tb1 O2 140.13(9) . 4_556 ?
O6 Tb1 O2 88.34(18) . 4_556 ?
O7 Tb1 O2 74.04(18) 4_546 4_556 ?
O4 Tb1 O2 80.34(18) 4_546 4_556 ?
O3 Tb1 O1 111.8(2) . 4_556 ?
O8 Tb1 O1 86.4(2) . 4_556 ?
O2 Tb1 O1 164.03(18) . 4_556 ?
O6 Tb1 O1 71.14(19) . 4_556 ?
O7 Tb1 O1 118.42(18) 4_546 4_556 ?
O4 Tb1 O1 68.23(19) 4_546 4_556 ?
O2 Tb1 O1 52.30(18) 4_556 4_556 ?
O3 Tb1 O3 134.56(14) . 4_546 ?
O8 Tb1 O3 65.91(19) . 4_546 ?
O2 Tb1 O3 69.96(17) . 4_546 ?
O6 Tb1 O3 136.38(18) . 4_546 ?
O7 Tb1 O3 78.38(18) 4_546 4_546 ?
O4 Tb1 O3 51.35(18) 4_546 4_546 ?
O2 Tb1 O3 128.89(17) 4_556 4_546 ?
O1 Tb1 O3 111.14(18) 4_556 4_546 ?
O3 Tb1 C1 94.7(2) . 4_556 ?
O8 Tb1 C1 112.1(2) . 4_556 ?
O2 Tb1 C1 167.0(2) . 4_556 ?
O6 Tb1 C1 82.4(2) . 4_556 ?
O7 Tb1 C1 94.8(2) 4_546 4_556 ?
O4 Tb1 C1 68.3(2) 4_546 4_556 ?
O2 Tb1 C1 27.1(2) 4_556 4_556 ?
O1 Tb1 C1 25.8(2) 4_556 4_556 ?
O3 Tb1 C1 119.24(19) 4_546 4_556 ?
O3 Tb1 C14 145.9(2) . 4_546 ?
O8 Tb1 C14 75.2(2) . 4_546 ?
O2 Tb1 C14 95.0(2) . 4_546 ?
O6 Tb1 C14 141.2(2) . 4_546 ?
O7 Tb1 C14 77.6(2) 4_546 4_546 ?
O4 Tb1 C14 25.8(2) 4_546 4_546 ?
O2 Tb1 C14 105.4(2) 4_556 4_546 ?
O1 Tb1 C14 88.7(2) 4_556 4_546 ?
O3 Tb1 C14 25.7(2) 4_546 4_546 ?
C1 Tb1 C14 93.6(2) 4_556 4_546 ?
O3 Tb1 Tb1 100.97(14) . 4_546 ?
O8 Tb1 Tb1 77.89(15) . 4_546 ?
O2 Tb1 Tb1 37.01(12) . 4_546 ?
O6 Tb1 Tb1 128.78(14) . 4_546 ?
O7 Tb1 Tb1 65.94(13) 4_546 4_546 ?
O4 Tb1 Tb1 81.91(13) 4_546 4_546 ?
O2 Tb1 Tb1 139.05(12) 4_556 4_546 ?
O1 Tb1 Tb1 146.23(13) 4_556 4_546 ?
O3 Tb1 Tb1 35.09(12) 4_546 4_546 ?
C1 Tb1 Tb1 148.06(15) 4_556 4_546 ?
C14 Tb1 Tb1 58.55(16) 4_546 4_546 ?
C1 O1 Tb1 92.2(5) . 4_546 ?
C1 O2 Tb1 128.6(5) . . ?
C1 O2 Tb1 92.1(4) . 4_546 ?
Tb1 O2 Tb1 108.20(19) . 4_546 ?
C14 O3 Tb1 145.2(5) . . ?
C14 O3 Tb1 91.7(5) . 4_556 ?
Tb1 O3 Tb1 106.38(19) . 4_556 ?
C14 O4 Tb1 95.9(5) . 4_556 ?
C8 O5 C6 117.4(10) . . ?
C15 O6 Tb1 133.1(5) . . ?
Tb1 O8 H8A 109.4 . . ?
Tb1 O8 H8C 109.3 . . ?
H8A O8 H8C 109.5 . . ?
O1 C1 O2 120.6(7) . . ?
O1 C1 C2 119.9(7) . . ?
O2 C1 C2 119.3(7) . . ?
O1 C1 Tb1 62.0(4) . 4_546 ?
O2 C1 Tb1 60.8(4) . 4_546 ?
C2 C1 Tb1 160.0(5) . 4_546 ?
C7 C2 C3 121.0(8) . . ?
C7 C2 C1 111.8(7) . . ?
C3 C2 C1 127.2(7) . . ?
C4 C3 C2 117.1(8) . . ?
C4 C3 C14 118.2(8) . . ?
C2 C3 C14 124.6(7) . . ?
C5 C4 C3 122.7(10) . . ?
C5 C4 H4 118.7 . . ?
C3 C4 H4 118.7 . . ?
C4 C5 C6 117.9(9) . . ?
C4 C5 H5 121.0 . . ?
C6 C5 H5 121.0 . . ?
C7 C6 C5 121.7(9) . . ?
C7 C6 O5 113.8(10) . . ?
C5 C6 O5 124.5(9) . . ?
C6 C7 C2 119.6(9) . . ?
C6 C7 H7 120.2 . . ?
C2 C7 H7 120.2 . . ?
C9 C8 O5 117.4(11) . . ?
C9 C8 C13 121.1(11) . . ?
O5 C8 C13 121.2(12) . . ?
C8 C9 C10 115.7(12) . . ?
C8 C9 H9 122.1 . . ?
C10 C9 H9 122.1 . . ?
C11 C10 C9 118.3(11) . . ?
C11 C10 H10 120.9 . . ?
C9 C10 H10 120.9 . . ?
N1 C11 C10 127.3(10) . . ?
N1 C11 H11 116.4 . . ?
C10 C11 H11 116.4 . . ?
C11 N1 C13 113.7(11) . . ?
N1 C13 C8 123.2(13) . . ?
N1 C13 H13 118.4 . . ?
C8 C13 H13 118.4 . . ?
O3 C14 O4 120.5(7) . . ?
O3 C14 C3 120.4(7) . . ?
O4 C14 C3 119.1(7) . . ?
O3 C14 Tb1 62.6(4) . 4_556 ?
O4 C14 Tb1 58.3(4) . 4_556 ?
C3 C14 Tb1 173.0(6) . 4_556 ?
O6 C15 O7 124.2(7) . . ?
O6 C15 C16 118.7(7) . . ?
O7 C15 C16 117.0(7) . . ?
C18 C16 C17 120.9(8) 7_577 . ?
C18 C16 C15 118.4(8) 7_577 . ?
C17 C16 C15 120.7(7) . . ?
C22 C17 C16 123.6(11) . . ?
C22 C17 C18 116.7(11) . . ?
C16 C17 C18 119.7(8) . . ?
C16 C18 C17 119.4(9) 7_577 . ?
C16 C18 C19 121.9(11) 7_577 . ?
C17 C18 C19 118.6(11) . . ?
C20 C19 C18 122.3(16) . . ?
C20 C19 H19 118.9 . . ?
C18 C19 H19 118.9 . . ?
C21 C20 C19 115.8(19) . . ?
C21 C20 H20 122.1 . . ?
C19 C20 H20 122.1 . . ?
C20 C21 C22 124(2) . . ?
C20 C21 H21 118.0 . . ?
C22 C21 H21 118.0 . . ?
C21 C22 C17 122.5(18) . . ?
C21 C22 H22 118.8 . . ?
C17 C22 H22 118.8 . . ?
C15 O7 Tb1 137.6(5) . 4_556 ?

loop_
_geom_bond_atom_site_label_1
_geom_bond_atom_site_label_2
_geom_bond_distance
_geom_bond_site_symmetry_2
_geom_bond_publ_flag
Tb1 O3 2.356(5) . ?
Tb1 O8 2.360(6) . ?
Tb1 O2 2.362(5) . ?
Tb1 O6 2.376(6) . ?
Tb1 O7 2.405(5) 4_546 ?
Tb1 O4 2.458(6) 4_546 ?
Tb1 O2 2.492(5) 4_556 ?
Tb1 O1 2.522(6) 4_556 ?
Tb1 O3 2.553(5) 4_546 ?
Tb1 C1 2.853(7) 4_556 ?
Tb1 C14 2.873(8) 4_546 ?
Tb1 Tb1 3.9325(4) 4_546 ?
O1 C1 1.242(10) . ?
O1 Tb1 2.522(6) 4_546 ?
O2 C1 1.302(9) . ?
O2 Tb1 2.492(5) 4_546 ?
O3 C14 1.246(9) . ?
O3 Tb1 2.553(5) 4_556 ?
O4 C14 1.257(10) . ?
O4 Tb1 2.458(6) 4_556 ?
O5 C8 1.373(13) . ?
O5 C6 1.390(13) . ?
O6 C15 1.241(10) . ?
O8 H8A 0.8500 . ?
O8 H8C 0.8500 . ?
C1 C2 1.483(10) . ?
C1 Tb1 2.853(7) 4_546 ?
C2 C7 1.376(12) . ?
C2 C3 1.399(13) . ?
C3 C4 1.391(12) . ?
C3 C14 1.480(11) . ?
C4 C5 1.371(14) . ?
C4 H4 0.9300 . ?
C5 C6 1.382(16) . ?
C5 H5 0.9300 . ?
C6 C7 1.365(14) . ?
C7 H7 0.9300 . ?
C8 C9 1.366(18) . ?
C8 C13 1.377(18) . ?
C9 C10 1.400(16) . ?
C9 H9 0.9300 . ?
C10 C11 1.350(17) . ?
C10 H10 0.9300 . ?
C11 N1 1.318(15) . ?
C11 H11 0.9300 . ?
N1 C13 1.345(15) . ?
C13 H13 0.9300 . ?
C14 Tb1 2.873(8) 4_556 ?
C15 O7 1.277(10) . ?
C15 C16 1.497(10) . ?
C16 C18 1.342(13) 7_577 ?
C16 C17 1.424(13) . ?
C17 C22 1.42(2) . ?
C17 C18 1.424(12) . ?
C18 C16 1.342(13) 7_577 ?
C18 C19 1.45(2) . ?
C19 C20 1.44(3) . ?
C19 H19 0.9300 . ?
C20 C21 1.35(3) . ?
C20 H20 0.9300 . ?
C21 C22 1.38(3) . ?
C21 H21 0.9300 . ?
C22 H22 0.9300 . ?
O7 Tb1 2.405(5) 4_556 ?

loop_
_geom_torsion_atom_site_label_1
_geom_torsion_atom_site_label_2
_geom_torsion_atom_site_label_3
_geom_torsion_atom_site_label_4
_geom_torsion
_geom_torsion_site_symmetry_1
_geom_torsion_site_symmetry_2
_geom_torsion_site_symmetry_3
_geom_torsion_site_symmetry_4
_geom_torsion_publ_flag
O3 Tb1 O2 C1 29.7(6) . . . . ?
O8 Tb1 O2 C1 168.3(6) . . . . ?
O6 Tb1 O2 C1 99.2(6) . . . . ?
O7 Tb1 O2 C1 -41.7(6) 4_546 . . . ?
O4 Tb1 O2 C1 -107.7(6) 4_546 . . . ?
O2 Tb1 O2 C1 3.6(6) 4_556 . . . ?
O1 Tb1 O2 C1 139.3(7) 4_556 . . . ?
O3 Tb1 O2 C1 -123.7(6) 4_546 . . . ?
C1 Tb1 O2 C1 13.3(13) 4_556 . . . ?
C14 Tb1 O2 C1 -117.8(6) 4_546 . . . ?
Tb1 Tb1 O2 C1 -108.1(6) 4_546 . . . ?
O3 Tb1 O2 Tb1 137.8(2) . . . 4_546 ?
O8 Tb1 O2 Tb1 -83.6(2) . . . 4_546 ?
O6 Tb1 O2 Tb1 -152.7(2) . . . 4_546 ?
O7 Tb1 O2 Tb1 66.4(2) 4_546 . . 4_546 ?
O4 Tb1 O2 Tb1 0.4(3) 4_546 . . 4_546 ?
O2 Tb1 O2 Tb1 111.7(3) 4_556 . . 4_546 ?
O1 Tb1 O2 Tb1 -112.6(6) 4_556 . . 4_546 ?
O3 Tb1 O2 Tb1 -15.64(18) 4_546 . . 4_546 ?
C1 Tb1 O2 Tb1 121.4(8) 4_556 . . 4_546 ?
C14 Tb1 O2 Tb1 -9.7(2) 4_546 . . 4_546 ?
O8 Tb1 O3 C14 4.4(10) . . . . ?
O2 Tb1 O3 C14 63.5(9) . . . . ?
O6 Tb1 O3 C14 -39.6(9) . . . . ?
O7 Tb1 O3 C14 146.5(10) 4_546 . . . ?
O4 Tb1 O3 C14 178.1(8) 4_546 . . . ?
O2 Tb1 O3 C14 -133.9(10) 4_556 . . . ?
O1 Tb1 O3 C14 -100.3(9) 4_556 . . . ?
O3 Tb1 O3 C14 99.6(9) 4_546 . . . ?
C1 Tb1 O3 C14 -120.2(9) 4_556 . . . ?
C14 Tb1 O3 C14 136.3(10) 4_546 . . . ?
Tb1 Tb1 O3 C14 87.8(9) 4_546 . . . ?
O8 Tb1 O3 Tb1 122.9(2) . . . 4_556 ?
O2 Tb1 O3 Tb1 -178.0(2) . . . 4_556 ?
O6 Tb1 O3 Tb1 78.9(2) . . . 4_556 ?
O7 Tb1 O3 Tb1 -95.1(2) 4_546 . . 4_556 ?
O4 Tb1 O3 Tb1 -63.4(3) 4_546 . . 4_556 ?
O2 Tb1 O3 Tb1 -15.41(18) 4_556 . . 4_556 ?
O1 Tb1 O3 Tb1 18.2(2) 4_556 . . 4_556 ?
O3 Tb1 O3 Tb1 -141.9(2) 4_546 . . 4_556 ?
C1 Tb1 O3 Tb1 -1.7(2) 4_556 . . 4_556 ?
C14 Tb1 O3 Tb1 -105.2(4) 4_546 . . 4_556 ?
Tb1 Tb1 O3 Tb1 -153.72(14) 4_546 . . 4_556 ?
O3 Tb1 O6 C15 -68.4(7) . . . . ?
O8 Tb1 O6 C15 145.5(8) . . . . ?
O2 Tb1 O6 C15 -138.0(7) . . . . ?
O7 Tb1 O6 C15 -59.4(8) 4_546 . . . ?
O4 Tb1 O6 C15 76.6(8) 4_546 . . . ?
O2 Tb1 O6 C15 2.3(7) 4_556 . . . ?
O1 Tb1 O6 C15 52.8(7) 4_556 . . . ?
O3 Tb1 O6 C15 154.0(7) 4_546 . . . ?
C1 Tb1 O6 C15 28.9(7) 4_556 . . . ?
C14 Tb1 O6 C15 115.2(7) 4_546 . . . ?
Tb1 Tb1 O6 C15 -158.8(7) 4_546 . . . ?
Tb1 O1 C1 O2 17.2(7) 4_546 . . . ?
Tb1 O1 C1 C2 -157.2(6) 4_546 . . . ?
Tb1 O2 C1 O1 97.9(8) . . . . ?
Tb1 O2 C1 O1 -17.4(7) 4_546 . . . ?
Tb1 O2 C1 C2 -87.6(8) . . . . ?
Tb1 O2 C1 C2 157.0(6) 4_546 . . . ?
Tb1 O2 C1 Tb1 115.4(5) . . . 4_546 ?
O1 C1 C2 C7 55.8(11) . . . . ?
O2 C1 C2 C7 -118.7(9) . . . . ?
Tb1 C1 C2 C7 -34(2) 4_546 . . . ?
O1 C1 C2 C3 -127.0(10) . . . . ?
O2 C1 C2 C3 58.5(12) . . . . ?
Tb1 C1 C2 C3 143.1(14) 4_546 . . . ?
C7 C2 C3 C4 2.9(14) . . . . ?
C1 C2 C3 C4 -174.1(9) . . . . ?
C7 C2 C3 C14 -174.0(9) . . . . ?
C1 C2 C3 C14 9.1(15) . . . . ?
C2 C3 C4 C5 -2.1(15) . . . . ?
C14 C3 C4 C5 174.9(10) . . . . ?
C3 C4 C5 C6 0.1(17) . . . . ?
C4 C5 C6 C7 1.2(18) . . . . ?
C4 C5 C6 O5 179.9(11) . . . . ?
C8 O5 C6 C7 -169.4(11) . . . . ?
C8 O5 C6 C5 11.9(18) . . . . ?
C5 C6 C7 C2 -0.5(17) . . . . ?
O5 C6 C7 C2 -179.3(10) . . . . ?
C3 C2 C7 C6 -1.6(15) . . . . ?
C1 C2 C7 C6 175.7(9) . . . . ?
C6 O5 C8 C9 -108.4(13) . . . . ?
C6 O5 C8 C13 78.5(15) . . . . ?
O5 C8 C9 C10 -177.1(11) . . . . ?
C13 C8 C9 C10 -4.0(19) . . . . ?
C8 C9 C10 C11 4.9(19) . . . . ?
C9 C10 C11 N1 -8(2) . . . . ?
C10 C11 N1 C13 9.2(19) . . . . ?
C11 N1 C13 C8 -7.7(18) . . . . ?
C9 C8 C13 N1 6(2) . . . . ?
O5 C8 C13 N1 178.7(11) . . . . ?
Tb1 O3 C14 O4 114.8(9) . . . . ?
Tb1 O3 C14 O4 -7.7(8) 4_556 . . . ?
Tb1 O3 C14 C3 -64.8(13) . . . . ?
Tb1 O3 C14 C3 172.8(7) 4_556 . . . ?
Tb1 O3 C14 Tb1 122.5(9) . . . 4_556 ?
Tb1 O4 C14 O3 8.0(9) 4_556 . . . ?
Tb1 O4 C14 C3 -172.4(7) 4_556 . . . ?
C4 C3 C14 O3 172.9(8) . . . . ?
C2 C3 C14 O3 -10.3(14) . . . . ?
C4 C3 C14 O4 -6.6(13) . . . . ?
C2 C3 C14 O4 170.1(9) . . . . ?
C4 C3 C14 Tb1 -73(5) . . . 4_556 ?
C2 C3 C14 Tb1 104(5) . . . 4_556 ?
Tb1 O6 C15 O7 21.0(12) . . . . ?
Tb1 O6 C15 C16 -158.1(6) . . . . ?
O6 C15 C16 C18 -82.0(10) . . . 7_577 ?
O7 C15 C16 C18 98.8(9) . . . 7_577 ?
O6 C15 C16 C17 97.9(10) . . . . ?
O7 C15 C16 C17 -81.3(10) . . . . ?
C18 C16 C17 C22 -178.6(13) 7_577 . . . ?
C15 C16 C17 C22 1.6(17) . . . . ?
C18 C16 C17 C18 -0.2(15) 7_577 . . . ?
C15 C16 C17 C18 180.0(8) . . . . ?
C22 C17 C18 C16 178.7(12) . . . 7_577 ?
C16 C17 C18 C16 0.2(15) . . . 7_577 ?
C22 C17 C18 C19 -3.6(18) . . . . ?
C16 C17 C18 C19 177.9(12) . . . . ?
C16 C18 C19 C20 -177.5(16) 7_577 . . . ?
C17 C18 C19 C20 5(2) . . . . ?
C18 C19 C20 C21 -2(3) . . . . ?
C19 C20 C21 C22 -2(3) . . . . ?
C20 C21 C22 C17 3(3) . . . . ?
C16 C17 C22 C21 178.2(15) . . . . ?
C18 C17 C22 C21 0(2) . . . . ?
O6 C15 O7 Tb1 19.4(13) . . . 4_556 ?
C16 C15 O7 Tb1 -161.4(5) . . . 4_556 ?
